data_2001722
loop_
_publ_author_name
'Frydenvang, K.'
'Jensen, B.'

_publ_section_title
;
 Structures of muscarine picrate and muscarine tetraphenylborate
;
_journal_issue 5
_journal_name_full 'Acta Crystallographica Section C'
_journal_page_first 985
_journal_page_last 990
_journal_paper_doi 10.1107/S0108270192012198
_journal_volume 49
_journal_year 1993
_chemical_formula_moiety 'C9 H20 N1 O2 1+, C6 H2 N3 O7 1-'
_chemical_formula_sum 'C15 H22 N4 O9'
_chemical_formula_weight 402.36
_chemical_melting_point .395E-305
_chemical_name_common 'Muscarine picrate'
_chemical_name_systematic
;
(+-)-(2S,4R,5S)-tetrahydro-4-hydroxy-N,N,N,5-tetramethyl-2-furanaminium
picrate
;
_space_group_IT_number 2
_symmetry_cell_setting triclinic
_symmetry_space_group_name_Hall '-P 1'
_symmetry_space_group_name_H-M 'P -1'
_cell_angle_alpha 97.39(2)
_cell_angle_beta 94.35(2)
_cell_angle_gamma 91.42(2)
_cell_formula_units_Z 2
_cell_length_a 7.742(2)
_cell_length_b 8.886(2)
_cell_length_c 13.101(3)
_cell_measurement_reflns_used 24
_cell_measurement_temperature 105
_cell_measurement_theta_max 23.74
_cell_measurement_theta_min 18.71
_cell_volume 890.7(4)
_computing_data_reduction 'BEGIN, SDP (Frenz, 1982)'
_computing_molecular_graphics 'ORTEPII (Johnson, 1976)'
_computing_structure_refinement 'LSFM, SDP (Frenz, 1982)'
_computing_structure_solution 'MULTAN (Main et al., 1980)'
_diffrn_ambient_temperature 105
_diffrn_measurement_device 'Enraf-Nonius CAD-4'
_diffrn_measurement_method 'Profile data from \w scan'
_diffrn_radiation_monochromator graphite
_diffrn_radiation_source 'fine focus Mo X-ray tube'
_diffrn_radiation_type MoK\a
_diffrn_radiation_wavelength 0.71073
_diffrn_reflns_av_R_equivalents 0.012
_diffrn_reflns_limit_h_max 10
_diffrn_reflns_limit_h_min 0
_diffrn_reflns_limit_k_max 12
_diffrn_reflns_limit_k_min -12
_diffrn_reflns_limit_l_max 18
_diffrn_reflns_limit_l_min -18
_diffrn_reflns_number 5549
_diffrn_reflns_theta_max 30.0
_diffrn_reflns_theta_min 1.0
_diffrn_standards_decay_% 0.4
_diffrn_standards_interval_count 300
_diffrn_standards_interval_time 166
_diffrn_standards_number 3
_exptl_absorpt_coefficient_mu 0.117
_exptl_crystal_colour yellow
_exptl_crystal_density_diffrn 1.501(105K)
_exptl_crystal_density_meas 1.441
_exptl_crystal_density_meas_temp 293
_exptl_crystal_density_method flotation
_exptl_crystal_description needles
_exptl_crystal_F_000 424
_exptl_crystal_size_max 0.35
_exptl_crystal_size_mid 0.35
_exptl_crystal_size_min 0.35
_refine_diff_density_max 0.376
_refine_diff_density_min -0.207
_refine_ls_goodness_of_fit_obs 1.484
_refine_ls_hydrogen_treatment refxyz
_refine_ls_matrix_type full
_refine_ls_number_parameters 319
_refine_ls_number_reflns 3707
_refine_ls_R_factor_obs 0.033
_refine_ls_shift/esd_max 0.01
_refine_ls_structure_factor_coef F
_refine_ls_weighting_details 'w = 1/[\s^2^(F)+(0.04F)^2^/4]'
_refine_ls_weighting_scheme calc
_refine_ls_wR_factor_obs 0.042
_reflns_number_observed 3707
_reflns_number_total 5191
_reflns_observed_criterion I>3\s(I)
_cod_data_source_file ab1045.cif
_cod_data_source_block MUSPIC
_cod_depositor_comments
;
The following automatic conversions were performed:

Tag '_exptl_crystal_density_meas' value '1.441(293K)' was modified to
'1.441'. New tag '_exptl_crystal_density_meas_temp' was created. The
value of new tag set to - '293'.

Automatic conversion script
Id: cif_fix_values 3130 2015-03-20 13:55:49Z robertas 

The following automatic conversions were performed:

'_refine_ls_weighting_scheme' value 'calc w =
1/[\s^2^(F)+(0.04F)^2^/4]' was changed to 'calc'. New tag
'_refine_ls_weighting_details' was created. The value of the new tag
was set to 'w = 1/[\s^2^(F)+(0.04F)^2^/4]'.

Automatic conversion script
Id: cif_fix_values 3143 2015-03-26 13:38:13Z robertas 
;
_cod_original_cell_volume 890.7(7)
_cod_database_code 2001722

loop_
_symmetry_equiv_pos_as_xyz
x,y,z
-x,-y,-z

loop_
_atom_site_aniso_label
_atom_site_aniso_U_11
_atom_site_aniso_U_22
_atom_site_aniso_U_33
_atom_site_aniso_U_12
_atom_site_aniso_U_13
_atom_site_aniso_U_23
_atom_site_aniso_type_symbol
C1 0.0158(5) 0.0160(5) 0.0215(5) -0.0008(4) 0.0032(4) 0.0016(4) C
C2 0.0155(5) 0.0132(5) 0.0118(4) 0.0008(4) 0.0048(4) 0.0015(4) C
C3 0.0157(5) 0.0145(5) 0.0122(5) -0.0012(4) 0.0032(4) 0.0004(4) C
C4 0.0168(5) 0.0124(4) 0.0122(4) 0.0001(4) 0.0027(4) 0.0028(4) C
C5 0.0134(5) 0.0142(4) 0.0109(4) 0.0003(4) 0.0031(4) 0.0032(4) C
C6 0.0137(5) 0.0149(5) 0.0121(4) 0.0030(4) 0.0020(4) 0.0019(4) C
N7 0.0130(4) 0.0139(4) 0.0112(4) 0.0005(4) 0.0023(3) 0.0012(3) N
C8 0.0116(5) 0.0252(6) 0.0224(6) 0.0020(5) 0.0011(4) -0.0002(5) C
C9 0.0204(5) 0.0206(5) 0.0111(5) 0.0008(5) 0.0022(4) -0.0007(4) C
C10 0.0256(6) 0.0138(5) 0.0173(5) 0.0017(5) 0.0062(4) 0.0039(4) C
O11 0.0194(4) 0.0129(3) 0.0158(3) 0.0026(3) 0.0092(3) 0.0039(3) O
O12 0.0190(4) 0.0296(4) 0.0109(4) -0.0069(4) 0.0009(3) 0.0010(3) O
C21 0.0101(4) 0.0140(5) 0.0130(4) 0.0016(4) 0.0001(4) 0.0022(4) C
C22 0.0125(5) 0.0115(4) 0.0147(5) -0.0001(4) 0.0013(4) 0.0006(4) C
C23 0.0130(5) 0.0146(5) 0.0136(5) 0.0006(4) 0.0024(4) 0.0031(4) C
C24 0.0140(5) 0.0170(5) 0.0094(4) 0.0029(4) 0.0013(4) 0.0010(4) C
C25 0.0135(5) 0.0129(5) 0.0135(5) 0.0013(4) -0.0015(4) 0.0006(4) C
C26 0.0122(5) 0.0128(5) 0.0134(4) -0.0009(4) 0.0002(4) 0.0033(4) C
O21 0.0200(4) 0.0174(4) 0.0136(3) 0.0008(3) 0.0056(3) 0.0011(3) O
N22 0.0135(4) 0.0152(4) 0.0179(4) -0.0020(4) 0.0057(4) -0.0006(4) N
O221 0.0229(4) 0.0243(4) 0.0228(4) -0.0038(4) -0.0041(4) -0.0040(4) O
O222 0.0435(6) 0.0137(4) 0.0294(5) 0.0014(4) 0.0003(5) 0.0038(4) O
N24 0.0186(5) 0.0198(4) 0.0116(4) 0.0040(4) 0.0011(4) 0.0027(4) N
O241 0.0396(5) 0.0209(4) 0.0156(4) 0.0007(4) 0.0048(4) -0.0038(4) O
O242 0.0230(4) 0.0279(4) 0.0160(4) -0.0008(4) 0.0061(3) 0.0045(3) O
N26 0.0139(4) 0.0145(4) 0.0149(4) -0.0007(4) -0.0011(4) 0.0032(3) N
O261 0.0374(5) 0.0248(4) 0.0179(4) -0.0111(4) 0.0109(4) 0.0010(4) O
O262 0.0404(5) 0.0137(4) 0.0234(4) -0.0068(4) 0.0063(4) 0.0000(3) O

loop_
_atom_site_label
_atom_site_fract_x
_atom_site_fract_y
_atom_site_fract_z
_atom_site_thermal_displace_type
_atom_site_calc_flag
_atom_site_calc_attached_atom
_atom_site_refinement_flags
_atom_site_disorder_group
_atom_site_type_symbol
C1 1.0400(2) 0.78020(10) 1.48860(10) Beq d . . . C
C2 0.8518(2) 0.76220(10) 1.44510(8) Beq d . . . C
C3 0.7762(2) 0.60160(10) 1.44138(9) Beq d . . . C
C4 0.7229(2) 0.60300(10) 1.55099(9) Beq d . . . C
C5 0.6479(2) 0.76090(10) 1.57054(8) Beq d . . . C
C6 0.6660(2) 0.82100(10) 1.68474(9) Beq d . . . C
N7 0.56480(10) 0.96110(10) 1.71790(7) Beq d . . . N
C8 0.3741(2) 0.9302(2) 1.69380(10) Beq d . . . C
C9 0.5989(2) 1.00050(10) 1.83271(9) Beq d . . . C
C10 0.6204(2) 1.09440(10) 1.66728(9) Beq d . . . C
O11 0.74360(10) 0.85626(9) 1.51193(6) Beq d . . . O
O12 0.62190(10) 0.57540(10) 1.37456(6) Beq d . . . O
C21 0.73690(10) 0.64670(10) 1.10337(8) Beq d . . . C
C22 0.8381(2) 0.74610(10) 1.04873(9) Beq d . . . C
C23 0.8936(2) 0.71110(10) 0.95243(9) Beq d . . . C
C24 0.8568(2) 0.56450(10) 0.90163(8) Beq d . . . C
C25 0.7659(2) 0.45860(10) 0.94670(9) Beq d . . . C
C26 0.7098(2) 0.49660(10) 1.04429(9) Beq d . . . C
O21 0.68020(10) 0.69300(10) 1.18770(6) Beq d . . . O
N22 0.87980(10) 0.89940(10) 1.10091(8) Beq d . . . N
O221 0.95960(10) 0.91400(10) 1.18625(7) Beq d . . . O
O222 0.8339(2) 1.00650(10) 1.05613(8) Beq d . . . O
N24 0.91980(10) 0.52260(10) 0.80101(7) Beq d . . . N
O241 0.87870(10) 0.39670(10) 0.75417(7) Beq d . . . O
O242 1.01340(10) 0.61630(10) 0.76698(7) Beq d . . . O
N26 0.61770(10) 0.37700(10) 1.08590(8) Beq d . . . N
O261 0.57110(10) 0.40080(10) 1.17365(7) Beq d . . . O
O262 0.58730(10) 0.25470(10) 1.03069(7) Beq d . . . O
H11 1.074(2) 0.887(2) 1.4950(10) Biso d . T . H
H12 1.112(2) 0.715(2) 1.4460(10) Biso d . T . H
H13 1.055(2) 0.749(2) 1.5590(10) Biso d . T . H
H21 0.843(2) 0.799(2) 1.3770(10) Biso d . T . H
H31 0.864(2) 0.523(2) 1.4210(10) Biso d . T . H
H41 0.635(2) 0.518(2) 1.5570(10) Biso d . T . H
H42 0.831(2) 0.597(2) 1.6020(10) Biso d . T . H
H51 0.525(2) 0.761(2) 1.5450(10) Biso d . T . H
H61 0.623(2) 0.745(2) 1.7260(10) Biso d . T . H
H62 0.787(2) 0.848(2) 1.7070(10) Biso d . T . H
H81 0.315(2) 1.018(2) 1.7270(10) Biso d . T . H
H82 0.343(2) 0.837(2) 1.7230(10) Biso d . T . H
H83 0.351(2) 0.910(2) 1.6190(10) Biso d . T . H
H91 0.537(2) 1.091(2) 1.8540(10) Biso d . T . H
H92 0.723(2) 1.018(2) 1.8470(10) Biso d . T . H
H93 0.561(2) 0.917(2) 1.8660(10) Biso d . T . H
H231 0.956(2) 0.778(2) 0.9240(10) Biso d . T . H
H251 0.743(2) 0.364(2) 0.9130(10) Biso d . T . H
H121 0.645(2) 0.585(2) 1.3130(10) Biso d . T . H
H101 0.596(2) 1.068(2) 1.5950(10) Biso d . T . H
H102 0.553(2) 1.176(2) 1.6930(10) Biso d . T . H
H103 0.745(2) 1.110(2) 1.6860(10) Biso d . T . H

loop_
_atom_type_symbol
_atom_type_description
_atom_type_scat_dispersion_real
_atom_type_scat_dispersion_imag
_atom_type_scat_source
C ? 0.002 0.002 International_Tables_Vol_IV_Table_2.3.1
H ? 0 0 International_Tables_Vol_IV_Table_2.3.1
O ? 0.008 0.006 International_Tables_Vol_IV_Table_2.3.1
N ? 0.004 0.003 International_Tables_Vol_IV_Table_2.3.1

loop_
_geom_angle_atom_site_label_1
_geom_angle_atom_site_label_2
_geom_angle_atom_site_label_3
_geom_angle_site_symmetry_1
_geom_angle_site_symmetry_2
_geom_angle_site_symmetry_3
_geom_angle
_geom_angle_publ_flag
C2 O11 C5 . . . 109.25(8) yes
C1 C2 C3 . . . 113.30(10) yes
C1 C2 O11 . . . 109.90(8) yes
C3 C2 O11 . . . 104.66(9) yes
C2 C3 C4 . . . 101.57(9) yes
C2 C3 O12 . . . 112.30(10) yes
C4 C3 O12 . . . 106.71(9) yes
C3 C4 C5 . . . 101.14(9) yes
C4 C5 C6 . . . 110.91(9) yes
C4 C5 O11 . . . 106.09(9) yes
C6 C5 O11 . . . 111.21(9) yes
C5 C6 N7 . . . 116.38(9) yes
C6 N7 C8 . . . 110.93(9) yes
C6 N7 C9 . . . 107.92(9) yes
C6 N7 C10 . . . 111.80(9) yes
C8 N7 C9 . . . 108.28(9) yes
C8 N7 C10 . . . 109.30(10) yes
C9 N7 C10 . . . 108.52(9) yes
C22 C21 C26 . . . 110.90(10) yes
C22 C21 O21 . . . 121.50(10) yes
C26 C21 O21 . . . 127.50(10) yes
C21 C22 C23 . . . 126.30(10) yes
C21 C22 N22 . . . 116.80(10) yes
C23 C22 N22 . . . 117.00(10) yes
C22 C23 C24 . . . 117.90(10) yes
C23 C24 C25 . . . 121.20(10) yes
C23 C24 N24 . . . 119.10(10) yes
C25 C24 N24 . . . 119.70(10) yes
C24 C25 C26 . . . 120.00(10) yes
C21 C26 C25 . . . 123.60(10) yes
C21 C26 N26 . . . 120.50(10) yes
C25 C26 N26 . . . 115.96(9) yes
C22 N22 O221 . . . 118.40(10) yes
C22 N22 O222 . . . 117.84(9) yes
O221 N22 O222 . . . 123.70(10) yes
C24 N24 O241 . . . 118.70(10) yes
C24 N24 O242 . . . 117.82(9) yes
O241 N24 O242 . . . 123.50(10) yes
C26 N26 O261 . . . 119.35(9) yes
C26 N26 O262 . . . 118.50(10) yes
O261 N26 O262 . . . 122.20(10) yes
C2 C1 H11 . . . 108.1(9) ?
C2 C1 H12 . . . 110.3(9) ?
C2 C1 H13 . . . 111.5(9) ?
H11 C1 H12 . . . 114.0(10) ?
H11 C1 H13 . . . 107.0(10) ?
H12 C1 H13 . . . 106.0(10) ?
C1 C2 H21 . . . 108.5(9) ?
C3 C2 H21 . . . 112.8(8) ?
O11 C2 H21 . . . 107.5(8) ?
C2 C3 H31 . . . 111.5(8) ?
C4 C3 H31 . . . 114.0(9) ?
O12 C3 H31 . . . 110.4(8) ?
C3 C4 H41 . . . 112.2(8) ?
C3 C4 H42 . . . 110.1(8) ?
C5 C4 H41 . . . 113.0(8) ?
C5 C4 H42 . . . 109.5(7) ?
H41 C4 H42 . . . 111.0(10) ?
C4 C5 H51 . . . 111.9(8) ?
C6 C5 H51 . . . 109.3(8) ?
O11 C5 H51 . . . 107.4(9) ?
C5 C6 H61 . . . 110.6(8) ?
C5 C6 H62 . . . 110.3(8) ?
N7 C6 H61 . . . 103.8(8) ?
N7 C6 H62 . . . 105.9(8) ?
H61 C6 H62 . . . 110.0(10) ?
N7 C8 H81 . . . 107.1(9) ?
N7 C8 H82 . . . 107.5(9) ?
N7 C8 H83 . . . 108.0(10) ?
H81 C8 H82 . . . 111.0(10) ?
H81 C8 H83 . . . 116.0(10) ?
H82 C8 H83 . . . 108.0(10) ?
N7 C9 H91 . . . 107.9(9) ?
N7 C9 H92 . . . 107.0(9) ?
N7 C9 H93 . . . 109.5(8) ?
H91 C9 H92 . . . 112.0(10) ?
H91 C9 H93 . . . 111.0(10) ?
H92 C9 H93 . . . 110.0(10) ?
N7 C10 H101 . . . 107.0(10) ?
N7 C10 H102 . . . 106.0(10) ?
N7 C10 H103 . . . 105.6(9) ?
H101 C10 H102 . . . 112.0(10) ?
H101 C10 H103 . . . 112.0(10) ?
H102 C10 H103 . . . 114.0(10) ?
C3 O12 H121 . . . 109.0(10) ?
C22 C23 H231 . . . 121.5(9) ?
C24 C23 H231 . . . 120.6(9) ?
C24 C25 H251 . . . 120.0(10) ?
C26 C25 H251 . . . 120.0(10) ?

loop_
_geom_bond_atom_site_label_1
_geom_bond_atom_site_label_2
_geom_bond_site_symmetry_1
_geom_bond_site_symmetry_2
_geom_bond_distance
_geom_bond_publ_flag
C1 C2 . . 1.521(2) yes
C2 C3 . . 1.522(2) yes
C2 O11 . . 1.4580(10) yes
C3 C4 . . 1.522(2) yes
C3 O12 . . 1.4230(10) yes
C4 C5 . . 1.531(2) yes
C5 O11 . . 1.4410(10) yes
C5 C6 . . 1.517(2) yes
C6 N7 . . 1.521(2) yes
N7 C8 . . 1.497(2) yes
N7 C9 . . 1.5020(10) yes
N7 C10 . . 1.499(2) yes
O12 H121 . . 0.85(2) yes
C21 C22 . . 1.455(2) yes
C21 C26 . . 1.4560(10) yes
C21 O21 . . 1.2440(10) yes
C22 C23 . . 1.364(2) yes
C22 N22 . . 1.4610(10) yes
C23 C24 . . 1.397(2) yes
C24 C25 . . 1.378(2) yes
C24 N24 . . 1.4470(10) yes
C25 C26 . . 1.384(2) yes
C26 N26 . . 1.451(2) yes
N22 O221 . . 1.2260(10) yes
N22 O222 . . 1.2280(10) yes
N24 O241 . . 1.2270(10) yes
N24 O242 . . 1.2380(10) yes
N26 O261 . . 1.2250(10) yes
N26 O262 . . 1.2320(10) yes
C1 H11 . . 0.97(2) ?
C1 H12 . . 0.97(2) ?
C1 H13 . . 0.99(2) ?
C2 H21 . . 0.980(10) ?
C3 H31 . . 1.020(10) ?
C4 H41 . . 1.010(10) ?
C4 H42 . . 1.040(10) ?
C5 H51 . . 0.980(10) ?
C6 H61 . . 0.98(2) ?
C6 H62 . . 0.980(10) ?
C8 H81 . . 0.99(2) ?
C8 H82 . . 0.99(2) ?
C8 H83 . . 0.99(2) ?
C9 H91 . . 0.97(2) ?
C9 H92 . . 0.97(2) ?
C9 H93 . . 0.96(2) ?
C10 H101 . . 0.95(2) ?
C10 H102 . . 0.95(2) ?
C10 H103 . . 0.98(2) ?
C23 H231 . . 0.89(2) ?
C25 H251 . . 0.910(10) ?

loop_
_geom_contact_atom_site_label_1
_geom_contact_atom_site_label_2
_geom_contact_distance
_geom_contact_site_symmetry_1
_geom_contact_site_symmetry_2
_geom_contact_publ_flag
C4 O12 3.341(2) . 2_668 ?
O12 C4 3.341(2) . 2_668 ?
C8 O241 3.334(2) . 1_544 ?
C9 O221 3.361(2) . 2_678 ?
C10 O222 3.322(2) . 1_556 ?
C21 N24 3.328(2) . 2_767 ?
C21 O262 3.162(2) . 2_667 ?
C22 O262 3.379(2) . 2_667 ?
C23 C25 3.341(2) . 2_767 ?
C23 O222 3.256(2) . 2_777 ?
C25 N26 3.365(2) . 2_667 ?
C25 O261 3.302(2) . 2_667 ?
C26 N26 3.254(2) . 2_667 ?
O222 O262 2.9870(10) . 1_565 ?

loop_
_geom_torsion_atom_site_label_1
_geom_torsion_atom_site_label_2
_geom_torsion_atom_site_label_3
_geom_torsion_atom_site_label_4
_geom_torsion_site_symmetry_1
_geom_torsion_site_symmetry_2
_geom_torsion_site_symmetry_3
_geom_torsion_site_symmetry_4
_geom_torsion
_geom_torsion_publ_flag
O11 C2 C3 C4 . . . . -36.20(10) yes
C2 C3 C4 C5 . . . . 40.60(10) yes
C3 C4 C5 O11 . . . . -31.40(10) yes
C4 C5 O11 C2 . . . . 9.20(10) yes
C5 O11 C2 C3 . . . . 17.10(10) yes
C1 C2 C3 C4 . . . . 83.50(10) ?
C1 C2 C3 O12 . . . . -162.82(9) ?
O11 C2 C3 O12 . . . . 77.50(10) ?
C1 C2 O11 C5 . . . . -105.00(10) ?
O12 C3 C4 C5 . . . . -77.20(10) ?
C3 C4 C5 C6 . . . . -152.24(9) ?
C4 C5 C6 N7 . . . . -167.82(9) ?
O11 C5 C6 N7 . . . . 74.40(10) yes
C6 C5 O11 C2 . . . . 129.85(9) yes
C5 C6 N7 C9 . . . . 61.00(10) ?
C5 C6 N7 C8 . . . . -61.30(10) ?
C5 C6 N7 C10 . . . . 179.40(10) ?
O21 C21 C26 C25 . . . . 174.30(10) ?
O21 C21 C26 N26 . . . . -4.8(2) ?
C26 C21 C22 C23 . . . . 3.8(2) ?
C26 C21 C22 N22 . . . . -178.10(10) ?
O21 C21 C22 C23 . . . . -174.00(10) ?
O21 C21 C22 N22 . . . . 4.1(2) ?
C22 C21 C26 C25 . . . . -3.3(2) ?
C22 C21 C26 N26 . . . . 177.60(10) ?
C21 C22 C23 C24 . . . . -2.7(2) ?
N22 C22 C23 C24 . . . . 179.30(10) ?
C21 C22 N22 O221 . . . . 57.80(10) ?
C21 C22 N22 O222 . . . . -122.90(10) ?
C23 C22 N22 O221 . . . . -124.00(10) ?
C23 C22 N22 O222 . . . . 55.4(2) ?
C22 C23 C24 C25 . . . . 0.6(2) ?
C22 C23 C24 N24 . . . . -177.70(10) ?
C23 C24 C25 C26 . . . . -0.3(2) ?
N24 C24 C25 C26 . . . . 178.00(10) ?
C23 C24 N24 O241 . . . . -175.80(10) ?
C23 C24 N24 O242 . . . . 4.4(2) ?
C25 C24 N24 O241 . . . . 5.9(2) ?
C25 C24 N24 O242 . . . . -173.90(10) ?
C24 C25 C26 C21 . . . . 1.8(2) ?
C24 C25 C26 N26 . . . . -179.10(10) ?
C21 C26 N26 O261 . . . . -4.0(2) ?
C21 C26 N26 O262 . . . . 175.20(10) ?
C25 C26 N26 O261 . . . . 176.90(10) ?
C25 C26 N26 O262 . . . . -4.0(2) ?
